data_2004522
loop_
_publ_author_name
'Fun, H.-K.'
'Sivakumar, K.'
'Zuo, J.-L.'
'Yao, T.-M.'
'You, X.-Z.'

_publ_section_title
;
 A 2:1 Mixture of Tetrabutylammonium
 Bis(4,5-dimercapto-1,3-dithiole-2-thionato)nickelate(II) and its
 2-Selenone Analogue
;
_journal_issue 2
_journal_name_full 'Acta Crystallographica Section C'
_journal_page_first 312
_journal_page_last 315
_journal_paper_doi 10.1107/S0108270195010754
_journal_volume 52
_journal_year 1996
_chemical_formula_moiety '(C3 S4.67 Se0.33)2 Ni 2-, (N(C4 H9)+)2'
_chemical_formula_sum 'C38 H72 N2 Ni S9.34 Se0.66'
_chemical_formula_weight 967.264
_chemical_name_systematic
;
Tetrabutylammonium Bis(1,3-dithiol-2-thione/selone-4,5-dithioate)
Nickel (II)
;
_space_group_IT_number 14
_symmetry_cell_setting monoclinic
_symmetry_space_group_name_Hall '-P 2ybc'
_symmetry_space_group_name_H-M 'P 1 21/c 1'
_audit_creation_method SHELXL
_cell_angle_alpha 90.00
_cell_angle_beta 96.220(10)
_cell_angle_gamma 90.00
_cell_formula_units_Z 2
_cell_length_a 8.420(2)
_cell_length_b 14.796(2)
_cell_length_c 19.50400(10)
_cell_measurement_reflns_used 40
_cell_measurement_temperature 293(2)
_cell_measurement_theta_max 25
_cell_measurement_theta_min 10
_cell_volume 2415.5(7)
_computing_cell_refinement XSCANS
_computing_data_collection 'XSCANS (Siemens, 1994)'
_computing_data_reduction XSCANS
_computing_molecular_graphics 'SHELXTL-PC (Sheldrick, 1990)'
_computing_publication_material SHELXL93
_computing_structure_refinement 'SHELXL93 (Sheldrick, 1993)'
_computing_structure_solution 'SHELXS86 (Sheldrick, 1985)'
_diffrn_ambient_temperature 293(2)
_diffrn_measurement_device 'Siemens P4'
_diffrn_measurement_method \q/2\q
_diffrn_radiation_monochromator graphite
_diffrn_radiation_source 'fine-focus sealed tube'
_diffrn_radiation_type MoK\a
_diffrn_radiation_wavelength 0.71073
_diffrn_reflns_av_R_equivalents 0.0254
_diffrn_reflns_av_sigmaI/netI 0.0312
_diffrn_reflns_limit_h_max 10
_diffrn_reflns_limit_h_min -1
_diffrn_reflns_limit_k_max 19
_diffrn_reflns_limit_k_min -1
_diffrn_reflns_limit_l_max 25
_diffrn_reflns_limit_l_min -25
_diffrn_reflns_number 7096
_diffrn_reflns_theta_max 27.50
_diffrn_reflns_theta_min 1.73
_diffrn_standards_decay_% <3
_diffrn_standards_interval_count 100
_diffrn_standards_number 3
_exptl_absorpt_coefficient_mu 1.331
_exptl_absorpt_correction_T_max 0.950
_exptl_absorpt_correction_T_min 0.818
_exptl_absorpt_correction_type '\y scans (Siemens, 1994)'
_exptl_crystal_colour Blue
_exptl_crystal_density_diffrn 1.330
_exptl_crystal_description Prism
_exptl_crystal_F_000 1027.8
_exptl_crystal_size_max 0.76
_exptl_crystal_size_mid 0.50
_exptl_crystal_size_min 0.40
_refine_diff_density_max 0.32
_refine_diff_density_min -0.27
_refine_ls_extinction_coef 0.0107(8)
_refine_ls_extinction_method 'SHELXL93 (Sheldrick, 1993)'
_refine_ls_goodness_of_fit_all 1.070
_refine_ls_goodness_of_fit_obs 1.150
_refine_ls_hydrogen_treatment refU
_refine_ls_matrix_type full
_refine_ls_number_parameters 277
_refine_ls_number_reflns 5499
_refine_ls_number_restraints 2
_refine_ls_restrained_S_all 1.079
_refine_ls_restrained_S_obs 1.159
_refine_ls_R_factor_all 0.0448
_refine_ls_R_factor_obs 0.0335
_refine_ls_shift/esd_max 0.001
_refine_ls_shift/esd_mean 0.000
_refine_ls_structure_factor_coef Fsqd
_refine_ls_weighting_scheme
;
calc w = 1/[\s^2^(F~o~^2^) + (0.0523P)^2^ + 0.1746P]
where P = (F~o~^2^ + 2F~c~^2^)/3
;
_refine_ls_wR_factor_all 0.0969
_refine_ls_wR_factor_obs 0.0921
_reflns_number_observed 4366
_reflns_number_total 5500
_reflns_observed_criterion >2sigma(I)
_cod_data_source_file mu1199.cif
_cod_data_source_block asse02n
_cod_depositor_comments
;
The following automatic conversions were performed:
'_symmetry_cell_setting' value 'Monoclinic' changed to 'monoclinic'
according to '/home/saulius/struct/CIF-dictionaries/cif_core.dic'
dictionary named 'cif_core.dic' version 2.4.1 from 2010-06-29.

Automatic conversion script
Id: cif_fix_enum 1527 2010-12-29 10:47:43Z saulius 

The following automatic conversions were performed:

'_symmetry_cell_setting' value 'Monoclinic' changed to 'monoclinic'
according to /home/saulius/struct/CIF-dictionaries/cif_core.dic
dictionary named 'cif_core.dic' version 2.4.1 from
2010-06-29.

'_geom_bond_publ_flag' value 'Yes' changed to 'yes'
according to /home/saulius/struct/CIF-dictionaries/cif_core.dic
dictionary named 'cif_core.dic' version 2.4.1 from 2010-06-29 (27
times).

'_geom_angle_publ_flag' value 'Yes' changed to 'yes'
according to /home/saulius/struct/CIF-dictionaries/cif_core.dic
dictionary named 'cif_core.dic' version 2.4.1 from 2010-06-29 (33
times).

Automatic conversion script
Id: cif_fix_values 1715 2011-07-08 13:25:40Z adriana 
;
_cod_original_sg_symbol_H-M 'P 21/c'
_cod_database_code 2004522

loop_
_symmetry_equiv_pos_as_xyz
'x, y, z'
'-x, y+1/2, -z+1/2'
'-x, -y, -z'
'x, -y-1/2, z-1/2'

loop_
_atom_site_aniso_label
_atom_site_aniso_U_11
_atom_site_aniso_U_22
_atom_site_aniso_U_33
_atom_site_aniso_U_12
_atom_site_aniso_U_13
_atom_site_aniso_U_23
Ni1 0.0369(2) 0.0362(2) 0.0541(2) -0.00096(13) 0.00919(14) 0.00495(14)
Se1 0.0694(3) 0.0648(3) 0.0511(2) -0.0071(2) 0.0057(2) -0.0028(2)
S1 0.0694(3) 0.0648(3) 0.0511(2) -0.0071(2) 0.0057(2) -0.0028(2)
S2 0.0503(3) 0.0483(3) 0.0560(3) -0.0095(2) 0.0075(2) 0.0065(2)
S3 0.0584(3) 0.0429(3) 0.0589(3) -0.0116(2) 0.0062(2) -0.0030(2)
S4 0.0514(3) 0.0425(3) 0.0596(3) -0.0122(2) -0.0006(2) 0.0089(2)
S5 0.0626(3) 0.0561(3) 0.0618(3) -0.0240(3) 0.0022(3) 0.0133(3)
C1 0.0457(10) 0.0420(10) 0.0558(11) 0.0013(8) 0.0129(9) -0.0044(8)
C2 0.0401(9) 0.0372(9) 0.0526(10) 0.0003(8) 0.0068(8) 0.0029(8)
C3 0.0434(10) 0.0394(9) 0.0531(10) -0.0021(8) 0.0074(8) 0.0016(8)
N1 0.0360(7) 0.0400(8) 0.0416(8) 0.0009(6) 0.0058(6) 0.0008(6)
C4 0.0390(9) 0.0545(11) 0.0458(10) 0.0026(9) 0.0033(8) -0.0105(9)
C5 0.0602(14) 0.0641(14) 0.0586(12) 0.0121(11) 0.0066(10) -0.0183(11)
C6 0.069(2) 0.087(2) 0.075(2) 0.0069(15) 0.0023(13) -0.037(2)
C7A 0.125(7) 0.094(5) 0.069(4) 0.050(6) -0.024(5) -0.026(4)
C7B 0.140(7) 0.117(6) 0.066(4) 0.035(7) -0.044(6) -0.027(4)
C8 0.0376(9) 0.0516(11) 0.0491(10) 0.0006(8) 0.0083(8) 0.0068(9)
C9 0.0544(12) 0.0630(13) 0.0569(12) 0.0077(10) 0.0150(10) 0.0173(11)
C10 0.0746(15) 0.0460(11) 0.0629(13) -0.0114(11) 0.0176(12) 0.0064(10)
C11 0.0543(13) 0.068(2) 0.080(2) -0.0126(12) 0.0132(12) 0.0145(13)
C12 0.0485(10) 0.0385(9) 0.0491(10) 0.0019(8) 0.0100(8) 0.0055(8)
C13 0.0637(13) 0.0533(12) 0.0522(11) 0.0012(11) 0.0014(10) 0.0099(10)
C14 0.076(2) 0.069(2) 0.0614(13) 0.0150(13) 0.0135(12) 0.0227(12)
C15 0.110(3) 0.108(2) 0.0583(14) 0.038(2) 0.007(2) 0.024(2)
C16 0.0459(10) 0.0351(9) 0.0430(9) 0.0013(8) 0.0068(8) -0.0025(7)
C17 0.0494(11) 0.0482(11) 0.0517(11) -0.0033(9) 0.0139(9) -0.0089(9)
C18 0.0573(13) 0.0558(12) 0.0675(14) 0.0056(11) 0.0203(11) -0.0082(11)
C19 0.0532(14) 0.093(2) 0.089(2) 0.0015(14) 0.0228(13) -0.016(2)

loop_
_atom_site_label
_atom_site_occupancy
_atom_site_fract_x
_atom_site_fract_y
_atom_site_fract_z
_atom_site_U_iso_or_equiv
_atom_site_thermal_displace_type
_atom_site_calc_flag
_atom_site_refinement_flags
_atom_site_type_symbol
Ni1 1 0 0 0 .04210(11) Uani d S Ni
Se1 .326(2) .31366(5) -.04232(3) .35967(2) .0618(2) Uani d P Se
S1 .674(2) .31366(5) -.04232(3) .35967(2) .0618(2) Uani d P S
S2 1 .09963(6) -0.10536(4) .23264(3) .05141(14) Uani d . S
S3 1 .29421(7) .04977(4) .21990(3) .05343(15) Uani d . S
S4 1 -.03446(6) -0.10020(3) .08018(3) .05167(14) Uani d . S
S5 1 .17888(7) .07491(4) .06771(3) .0605(2) Uani d . S
C1 1 .2374(2) -.03277(14) .27368(10) .0473(4) Uani d . C
C2 1 .0860(2) -.05724(13) .15039(10) .0432(4) Uani d . C
C3 1 .1780(2) .01673(13) .14465(10) .0451(4) Uani d . C
N1 1 -0.4651(2) .25167(10) -.06281(8) .0391(3) Uani d . N
C4 1 -0.5763(2) .22381(14) -0.12602(10) .0465(4) Uani d . C
H4A 1 -0.5969(2) .27573(14) -0.15515(10) .051(6) Uiso d R H
H4B 1 -0.6763(2) .20519(14) -0.11110(10) .039(5) Uiso d R H
C5 1 -0.5151(3) .1484(2) -0.16940(12) .0610(6) Uani d . C
H5A 1 -0.5020(3) .0944(2) -0.14208(12) .100(11) Uiso d R H
H5B 1 -0.4128(3) .1648(2) -0.18303(12) .070(7) Uiso d R H
C6 1 -0.6300(3) .1302(2) -0.23255(14) .0777(8) Uani d D C
H6A 1 -0.7357(3) .1232(2) -0.21914(14) .136(14) Uiso d R H
H6B 1 -0.6015(3) .0750(2) -0.25395(14) .091(9) Uiso d R H
C7A .50 -0.5874(9) .2060(5) -0.2853(4) .099(3) Uani d PD C
H7AA .50 -0.6559(9) .1997(5) -0.3277(4) .080 Uiso d PR H
H7AB .50 -0.6037(9) .2643(5) -0.2656(4) .080 Uiso d PR H
H7AC .50 -0.4780(9) .2002(5) -0.2942(4) .080 Uiso d PR H
C7B .50 -0.6889(11) .2014(6) -0.2800(4) .112(3) Uani d PD C
H7BA .50 -0.8032(11) .2042(6) -0.2817(4) .080 Uiso d PR H
H7BB .50 -0.6440(11) .2586(6) -0.2648(4) .080 Uiso d PR H
H7BC .50 -0.6595(11) .1880(6) -0.3251(4) .080 Uiso d PR H
C8 1 -0.3059(2) .28533(14) -.08220(10) .0458(4) Uani d . C
H8A 1 -0.2478(2) .23471(14) -.09754(10) .063(7) Uiso d R H
H8B 1 -0.2457(2) .30907(14) -.04156(10) .050(6) Uiso d R H
C9 1 -0.3138(3) .3577(2) -0.13783(12) .0575(5) Uani d . C
H9A 1 -0.3928(3) .4017(2) -0.12897(12) .076(8) Uiso d R H
H9B 1 -0.3457(3) .3306(2) -0.18193(12) .072(8) Uiso d R H
C10 1 -0.1520(3) .40340(15) -0.13911(13) .0604(6) Uani d . C
H10A 1 -0.1195(3) .42785(15) -.09419(13) .087(9) Uiso d R H
H10B 1 -0.1635(3) .45291(15) -0.17108(13) .062(7) Uiso d R H
C11 1 -.0217(3) .3433(2) -0.15855(14) .0669(6) Uani d . C
H11A 1 .0765(3) .3763(2) -0.15822(14) .112(11) Uiso d R H
H11B 1 -.0074(3) .2944(2) -0.12618(14) .087(9) Uiso d R H
H11C 1 -.0519(3) .3197(2) -0.20393(14) .092(10) Uiso d R H
C12 1 -0.4353(2) .17012(13) -.01548(10) .0450(4) Uani d . C
H12A 1 -0.3844(2) .12404(13) -.03996(10) .048(6) Uiso d R H
H12B 1 -0.5365(2) .14666(13) -.00530(10) .041(5) Uiso d R H
C13 1 -0.3347(3) .1881(2) .05215(11) .0567(5) Uani d . C
H13A 1 -0.3757(3) .2396(2) .07451(11) .082(9) Uiso d R H
H13B 1 -0.2271(3) .2013(2) .04338(11) .069(7) Uiso d R H
C14 1 -0.3343(3) .1058(2) .09840(13) .0684(7) Uani d . C
H14A 1 -0.2973(3) .0539(2) .07512(13) .102(11) Uiso d R H
H14B 1 -0.4416(3) .0940(2) .10826(13) .079(8) Uiso d R H
C15 1 -0.2307(4) .1195(2) .16524(14) .0923(10) Uani d . C
H15A 1 -0.2331(4) .0669(2) .19391(14) .111(12) Uiso d R H
H15B 1 -0.1231(4) .1304(2) .15536(14) .126(14) Uiso d R H
H15C 1 -0.2686(4) .1708(2) .18880(14) .128(14) Uiso d R H
C16 1 -0.5457(2) .32814(12) -.02702(9) .0412(4) Uani d . C
H16A 1 -0.5732(2) .37539(12) -.05992(9) .049(6) Uiso d R H
H16B 1 -0.4700(2) .35255(12) .00853(9) .041(5) Uiso d R H
C17 1 -0.6959(2) .30189(14) .00457(11) .0492(5) Uani d . C
H17A 1 -0.6684(2) .26039(14) .04181(11) .063(7) Uiso d R H
H17B 1 -0.7693(2) .27232(14) -.02931(11) .071(7) Uiso d R H
C18 1 -0.7752(3) .3843(2) .03215(13) .0592(6) Uani d . C
H18A 1 -0.7942(3) .4279(2) -.00430(13) .078(8) Uiso d R H
H18B 1 -0.7048(3) .4111(2) .06860(13) .095(10) Uiso d R H
C19 1 -0.9330(3) .3609(2) .0579(2) .0770(8) Uani d . C
H19A 1 -0.9815(3) .4141(2) .0747(2) .116(12) Uiso d R H
H19B 1 -01.0035(3) .3348(2) .0212(2) .153(17) Uiso d R H
H19C 1 -0.9134(3) .3179(2) .0947(2) .122(13) Uiso d R H

loop_
_atom_type_symbol
_atom_type_description
_atom_type_scat_dispersion_real
_atom_type_scat_dispersion_imag
_atom_type_scat_source
C C 0.0033 0.0016 'International Tables Vol C Tables 4.2.6.8 and 6.1.1.4'
H H 0.0000 0.0000 'International Tables Vol C Tables 4.2.6.8 and 6.1.1.4'
N N 0.0061 0.0033 'International Tables Vol C Tables 4.2.6.8 and 6.1.1.4'
S S 0.1246 0.1234 'International Tables Vol C Tables 4.2.6.8 and 6.1.1.4'
Ni Ni 0.3393 1.1124 'International Tables Vol C Tables 4.2.6.8 and 6.1.1.4'
Se Se -0.0929 2.2259 'International Tables Vol C Tables 4.2.6.8 and 6.1.1.4'

loop_
_geom_angle_atom_site_label_1
_geom_angle_atom_site_label_2
_geom_angle_atom_site_label_3
_geom_angle_site_symmetry_1
_geom_angle_site_symmetry_3
_geom_angle
_geom_angle_publ_flag
S5 Ni1 S5 3 . 180.0 ?
S5 Ni1 S4 3 . 87.28(2) ?
S5 Ni1 S4 . . 92.72(2) yes
S5 Ni1 S4 3 3 92.72(2) ?
S5 Ni1 S4 . 3 87.28(2) no
S4 Ni1 S4 . 3 180.0 ?
C1 S2 C2 . . 98.47(10) yes
C1 S3 C3 . . 98.47(10) yes
C2 S4 Ni1 . . 101.76(7) yes
C3 S5 Ni1 . . 101.74(7) yes
S3 C1 S2 . . 112.38(12) yes
S3 C1 Se1 . . 123.49(12) yes
S2 C1 Se1 . . 124.12(12) yes
C3 C2 S4 . . 121.5(2) yes
C3 C2 S2 . . 115.11(15) yes
S4 C2 S2 . . 123.39(11) yes
C2 C3 S5 . . 122.0(2) yes
C2 C3 S3 . . 115.6(2) yes
S5 C3 S3 . . 122.39(11) yes
C8 N1 C4 . . 111.71(14) yes
C8 N1 C12 . . 108.64(14) yes
C4 N1 C12 . . 108.82(15) yes
C8 N1 C16 . . 108.64(14) yes
C4 N1 C16 . . 107.82(13) yes
C12 N1 C16 . . 111.23(14) yes
N1 C4 C5 . . 115.6(2) yes
C6 C5 C4 . . 111.1(2) yes
C7B C6 C5 . . 122.4(4) yes
C5 C6 C7A . . 103.5(4) yes
N1 C8 C9 . . 116.0(2) yes
C8 C9 C10 . . 110.8(2) yes
C11 C10 C9 . . 115.0(2) yes
C13 C12 N1 . . 115.4(2) yes
C12 C13 C14 . . 110.1(2) yes
C15 C14 C13 . . 111.8(2) yes
C17 C16 N1 . . 115.32(15) yes
C16 C17 C18 . . 110.9(2) yes
C19 C18 C17 . . 111.8(2) yes

loop_
_geom_bond_atom_site_label_1
_geom_bond_atom_site_label_2
_geom_bond_distance
_geom_bond_publ_flag
Ni1 S5 2.1932(6) yes
Ni1 S4 2.1967(5) yes
Se1 C1 1.735(2) yes
S2 C1 1.714(2) yes
S2 C2 1.747(2) yes
S3 C1 1.711(2) yes
S3 C3 1.743(2) yes
S4 C2 1.734(2) yes
S5 C3 1.731(2) yes
C2 C3 1.353(3) yes
N1 C8 1.516(2) yes
N1 C4 1.522(2) yes
N1 C12 1.524(2) yes
N1 C16 1.527(2) yes
C4 C5 1.523(3) yes
C5 C6 1.506(3) yes
C6 C7B 1.454(8) yes
C6 C7A 1.588(8) yes
C8 C9 1.520(3) yes
C9 C10 1.524(3) yes
C10 C11 1.493(3) yes
C12 C13 1.512(3) yes
C13 C14 1.516(3) yes
C14 C15 1.502(4) yes
C16 C17 1.516(3) yes
C17 C18 1.517(3) yes
C18 C19 1.512(3) yes
